data_4509339
loop_
_publ_author_name
'Santillan, Guillermo A.'
'Carrano, Carl J.'

_publ_section_title
;
 Self-Assembly of Silver(I) Coordination Polymers Formed through Hydrogen
 Bonding with Ditopic Heteroscorpionate Ligands
;
_journal_issue 3
_journal_name_full 'Crystal Growth &amp; Design'
_journal_page_first 1590
_journal_paper_doi 10.1021/cg801256h
_journal_volume 9
_journal_year 2009
_chemical_formula_sum 'C36 H38 Ag2 N8 O6'
_chemical_formula_weight 894.48
_chemical_name_systematic
;

 ?

;
_space_group_IT_number 14
_symmetry_cell_setting monoclinic
_symmetry_space_group_name_Hall '-P 2yn'
_symmetry_space_group_name_H-M 'P 1 21/n 1'
_atom_sites_solution_hydrogens geom
_atom_sites_solution_primary direct
_atom_sites_solution_secondary difmap
_audit_creation_method SHELXL-97
_cell_angle_alpha 90.00
_cell_angle_beta 92.846(4)
_cell_angle_gamma 90.00
_cell_formula_units_Z 4
_cell_length_a 11.0790(12)
_cell_length_b 25.098(3)
_cell_length_c 13.4274(15)
_cell_measurement_reflns_used 9570
_cell_measurement_temperature 240(2)
_cell_measurement_theta_max 24.16
_cell_measurement_theta_min 2.44
_cell_volume 3729.0(7)
_computing_cell_refinement 'Bruker SMART'
_computing_data_collection 'Bruker SMART'
_computing_data_reduction 'Bruker SAINT'
_computing_molecular_graphics 'Bruker SHELXTL'
_computing_publication_material 'Bruker SHELXTL'
_computing_structure_refinement 'SHELXL-97 (Sheldrick, 1997)'
_computing_structure_solution 'SHELXS-97 (Sheldrick, 1990)'
_diffrn_ambient_temperature 240(2)
_diffrn_measured_fraction_theta_full 0.995
_diffrn_measured_fraction_theta_max 0.995
_diffrn_measurement_device_type 'CCD area detector'
_diffrn_measurement_method 'phi and omega scans'
_diffrn_radiation_monochromator graphite
_diffrn_radiation_source 'fine-focus sealed tube'
_diffrn_radiation_type MoK\a
_diffrn_radiation_wavelength 0.71073
_diffrn_reflns_av_R_equivalents 0.0671
_diffrn_reflns_av_sigmaI/netI 0.0332
_diffrn_reflns_limit_h_max 12
_diffrn_reflns_limit_h_min -12
_diffrn_reflns_limit_k_max 28
_diffrn_reflns_limit_k_min -22
_diffrn_reflns_limit_l_max 15
_diffrn_reflns_limit_l_min -15
_diffrn_reflns_number 52087
_diffrn_reflns_theta_full 24.28
_diffrn_reflns_theta_max 24.28
_diffrn_reflns_theta_min 2.44
_exptl_absorpt_coefficient_mu 1.106
_exptl_absorpt_correction_T_max 0.7326
_exptl_absorpt_correction_T_min 0.7326
_exptl_absorpt_correction_type multi-scan
_exptl_absorpt_process_details SADABS
_exptl_crystal_colour colorless
_exptl_crystal_density_diffrn 1.593
_exptl_crystal_density_meas ?
_exptl_crystal_density_method 'not measured'
_exptl_crystal_description block
_exptl_crystal_F_000 1808
_exptl_crystal_size_max 0.30
_exptl_crystal_size_mid 0.30
_exptl_crystal_size_min 0.30
_refine_diff_density_max 1.809
_refine_diff_density_min -2.048
_refine_diff_density_rms 0.126
_refine_ls_extinction_method none
_refine_ls_goodness_of_fit_ref 1.116
_refine_ls_hydrogen_treatment constr
_refine_ls_matrix_type full
_refine_ls_number_parameters 469
_refine_ls_number_reflns 6024
_refine_ls_number_restraints 0
_refine_ls_restrained_S_all 1.116
_refine_ls_R_factor_all 0.0820
_refine_ls_R_factor_gt 0.0683
_refine_ls_shift/su_max 0.000
_refine_ls_shift/su_mean 0.000
_refine_ls_structure_factor_coef Fsqd
_refine_ls_weighting_details 'calc w=1/[\s^2^(Fo^2^)+(0.0701P)^2^+28.8954P] where P=(Fo^2^+2Fc^2^)/3'
_refine_ls_weighting_scheme calc
_refine_ls_wR_factor_gt 0.1744
_refine_ls_wR_factor_ref 0.1845
_reflns_number_gt 4931
_reflns_number_total 6024
_reflns_threshold_expression >2sigma(I)
_cod_data_source_file cg801256hsup1.cif
_cod_data_source_block gs92a
_cod_depositor_comments
;
The following automatic conversions were performed:

'_symmetry_cell_setting' value 'Monoclinic' changed to 'monoclinic'
according to /home/saulius/struct/CIF-dictionaries/cif_core.dic
dictionary named 'cif_core.dic' version 2.4.2 from 2011-04-26.

Automatic conversion script
Id: cif_fix_values 1891 2012-01-12 08:04:46Z andrius 

The following automatic conversions were performed:

'_exptl_crystal_density_meas' value 'not measured' was changed to '?'
- the value is perceived as not measured.

Automatic conversion script
Id: cif_fix_values 3008 2015-01-20 13:52:24Z robertas 
;
_cod_original_cell_volume 3729.1(7)
_cod_original_sg_symbol_H-M P2(1)/n
_cod_database_code 4509339

loop_
_symmetry_equiv_pos_as_xyz
'x, y, z'
'-x+1/2, y+1/2, -z+1/2'
'-x, -y, -z'
'x-1/2, -y-1/2, z-1/2'

loop_
_atom_site_label
_atom_site_type_symbol
_atom_site_fract_x
_atom_site_fract_y
_atom_site_fract_z
_atom_site_U_iso_or_equiv
_atom_site_adp_type
_atom_site_occupancy
_atom_site_symmetry_multiplicity
_atom_site_calc_flag
_atom_site_refinement_flags
Ag1 Ag 0.19766(5) 0.16786(2) 0.35443(4) 0.0400(2) Uani 1 1 d .
N1 N 0.2466(6) 0.2105(2) 0.5110(4) 0.0359(14) Uani 1 1 d .
N2 N 0.1672(5) 0.2023(2) 0.5840(4) 0.0286(13) Uani 1 1 d .
N3 N 0.0196(5) 0.1523(2) 0.4277(4) 0.0327(13) Uani 1 1 d .
N4 N 0.0103(5) 0.1430(2) 0.5275(4) 0.0287(12) Uani 1 1 d .
N5 N 0.1704(6) 0.2001(2) 0.1882(4) 0.0372(14) Uani 1 1 d .
N6 N 0.2411(5) 0.1784(2) 0.1201(4) 0.0300(13) Uani 1 1 d .
N7 N 0.3717(5) 0.1331(2) 0.2944(4) 0.0300(13) Uani 1 1 d .
N8 N 0.3788(5) 0.1150(2) 0.1987(4) 0.0291(12) Uani 1 1 d .
O1 O 0.4870(5) 0.0840(2) 0.8151(4) 0.0480(14) Uani 1 1 d .
O2 O 0.5968(5) 0.0448(2) 0.7038(4) 0.0517(15) Uani 1 1 d .
O3 O -0.2199(5) 0.0252(2) 0.0194(4) 0.0480(14) Uani 1 1 d .
O4 O -0.1188(5) 0.0823(2) -0.0680(4) 0.0456(13) Uani 1 1 d .
Ag2 Ag -0.29099(7) 0.05442(4) -0.15234(6) 0.0725(3) Uani 1 1 d .
C1 C 0.0507(9) 0.2507(4) 0.7119(6) 0.058(2) Uani 1 1 d .
H1A H 0.0234 0.2150 0.7270 0.087 Uiso 1 1 calc R
H1B H -0.0182 0.2725 0.6905 0.087 Uiso 1 1 calc R
H1C H 0.0904 0.2662 0.7710 0.087 Uiso 1 1 calc R
C2 C 0.1385(7) 0.2482(3) 0.6295(5) 0.0390(18) Uani 1 1 d .
C3 C 0.1993(8) 0.2873(3) 0.5844(6) 0.047(2) Uani 1 1 d .
H3A H 0.1966 0.3240 0.5985 0.057 Uiso 1 1 calc R
C4 C 0.2669(8) 0.2623(3) 0.5125(6) 0.046(2) Uani 1 1 d .
C5 C 0.3549(10) 0.2858(4) 0.4424(9) 0.077(3) Uani 1 1 d .
H5A H 0.3870 0.2576 0.4018 0.116 Uiso 1 1 calc R
H5B H 0.4206 0.3029 0.4806 0.116 Uiso 1 1 calc R
H5C H 0.3137 0.3119 0.3996 0.116 Uiso 1 1 calc R
C6 C -0.1385(7) 0.1122(4) 0.6495(6) 0.048(2) Uani 1 1 d .
H6A H -0.0712 0.1180 0.6973 0.073 Uiso 1 1 calc R
H6B H -0.1652 0.0755 0.6534 0.073 Uiso 1 1 calc R
H6C H -0.2045 0.1358 0.6646 0.073 Uiso 1 1 calc R
C7 C -0.0994(6) 0.1234(3) 0.5472(5) 0.0324(16) Uani 1 1 d .
C8 C -0.1645(6) 0.1205(3) 0.4572(6) 0.0405(18) Uani 1 1 d .
H8A H -0.2444 0.1084 0.4461 0.049 Uiso 1 1 calc R
C9 C -0.0876(6) 0.1391(3) 0.3860(5) 0.0347(16) Uani 1 1 d .
C10 C -0.1149(8) 0.1476(4) 0.2773(6) 0.052(2) Uani 1 1 d .
H10A H -0.0434 0.1610 0.2467 0.078 Uiso 1 1 calc R
H10B H -0.1799 0.1733 0.2681 0.078 Uiso 1 1 calc R
H10C H -0.1393 0.1141 0.2464 0.078 Uiso 1 1 calc R
C11 C 0.1148(6) 0.1499(3) 0.5967(5) 0.0292(15) Uani 1 1 d .
H11A H 0.0848 0.1486 0.6648 0.035 Uiso 1 1 calc R
C12 C 0.2074(6) 0.1057(3) 0.5897(5) 0.0267(14) Uani 1 1 d .
C13 C 0.1980(7) 0.0657(3) 0.5175(5) 0.0353(16) Uani 1 1 d .
H13A H 0.1321 0.0654 0.4706 0.042 Uiso 1 1 calc R
C14 C 0.2854(7) 0.0265(3) 0.5149(6) 0.0421(19) Uani 1 1 d .
H14A H 0.2776 -0.0006 0.4667 0.051 Uiso 1 1 calc R
C15 C 0.3840(7) 0.0266(3) 0.5821(5) 0.0367(17) Uani 1 1 d .
H15A H 0.4443 0.0005 0.5779 0.044 Uiso 1 1 calc R
C16 C 0.3934(6) 0.0653(3) 0.6555(5) 0.0292(15) Uani 1 1 d .
C17 C 0.3057(6) 0.1044(3) 0.6596(5) 0.0274(14) Uani 1 1 d .
H17A H 0.3121 0.1304 0.7100 0.033 Uiso 1 1 calc R
C18 C 0.4994(6) 0.0648(3) 0.7306(6) 0.0364(17) Uani 1 1 d .
C19 C 0.3487(9) 0.2017(4) -0.0344(7) 0.060(3) Uani 1 1 d .
H19A H 0.3739 0.1647 -0.0299 0.090 Uiso 1 1 calc R
H19B H 0.4194 0.2245 -0.0306 0.090 Uiso 1 1 calc R
H19C H 0.3037 0.2076 -0.0972 0.090 Uiso 1 1 calc R
C20 C 0.2705(7) 0.2143(3) 0.0496(5) 0.0377(17) Uani 1 1 d .
C21 C 0.2147(8) 0.2605(3) 0.0738(6) 0.051(2) Uani 1 1 d .
H21A H 0.2163 0.2929 0.0389 0.061 Uiso 1 1 calc R
C22 C 0.1545(7) 0.2502(3) 0.1610(6) 0.0452(19) Uani 1 1 d .
C23 C 0.0754(12) 0.2869(4) 0.2173(9) 0.083(4) Uani 1 1 d .
H23A H 0.0467 0.2685 0.2751 0.124 Uiso 1 1 calc R
H23B H 0.0070 0.2979 0.1744 0.124 Uiso 1 1 calc R
H23C H 0.1215 0.3180 0.2390 0.124 Uiso 1 1 calc R
C24 C 0.5103(8) 0.0638(4) 0.0881(6) 0.051(2) Uani 1 1 d .
H24A H 0.4443 0.0695 0.0391 0.077 Uiso 1 1 calc R
H24B H 0.5220 0.0259 0.0986 0.077 Uiso 1 1 calc R
H24C H 0.5837 0.0793 0.0644 0.077 Uiso 1 1 calc R
C25 C 0.4810(6) 0.0894(3) 0.1836(5) 0.0325(16) Uani 1 1 d .
C26 C 0.5456(6) 0.0921(3) 0.2737(5) 0.0351(16) Uani 1 1 d .
H26A H 0.6232 0.0780 0.2878 0.042 Uiso 1 1 calc R
C27 C 0.4758(6) 0.1194(3) 0.3398(5) 0.0302(15) Uani 1 1 d .
C28 C 0.5016(7) 0.1348(4) 0.4459(5) 0.044(2) Uani 1 1 d .
H28A H 0.4328 0.1538 0.4703 0.067 Uiso 1 1 calc R
H28B H 0.5724 0.1576 0.4507 0.067 Uiso 1 1 calc R
H28C H 0.5166 0.1031 0.4858 0.067 Uiso 1 1 calc R
C29 C 0.2758(6) 0.1223(3) 0.1277(5) 0.0271(14) Uani 1 1 d .
H29A H 0.3032 0.1117 0.0615 0.033 Uiso 1 1 calc R
C30 C 0.1677(6) 0.0877(3) 0.1479(5) 0.0259(14) Uani 1 1 d .
C31 C 0.1618(7) 0.0540(3) 0.2294(5) 0.0373(17) Uani 1 1 d .
H31A H 0.2268 0.0529 0.2771 0.045 Uiso 1 1 calc R
C32 C 0.0632(8) 0.0225(3) 0.2415(6) 0.045(2) Uani 1 1 d .
H32A H 0.0605 0.0005 0.2980 0.055 Uiso 1 1 calc R
C33 C -0.0328(7) 0.0225(3) 0.1716(6) 0.0399(18) Uani 1 1 d .
H33A H -0.1006 0.0008 0.1808 0.048 Uiso 1 1 calc R
C34 C -0.0284(6) 0.0548(3) 0.0876(5) 0.0315(15) Uani 1 1 d .
O6 O 0.2746(5) 0.0730(2) 0.9065(4) 0.0453(13) Uani 1 1 d .
O5 O 1.0752(6) 0.1276(3) 0.8281(4) 0.0612(17) Uani 1 1 d .
C35 C 0.0708(6) 0.0878(3) 0.0787(5) 0.0271(14) Uani 1 1 d .
H35A H 0.0724 0.1109 0.0238 0.033 Uiso 1 1 calc R
C36 C -0.1290(6) 0.0542(3) 0.0083(6) 0.0343(16) Uani 1 1 d .

loop_
_atom_site_aniso_label
_atom_site_aniso_U_11
_atom_site_aniso_U_22
_atom_site_aniso_U_33
_atom_site_aniso_U_23
_atom_site_aniso_U_13
_atom_site_aniso_U_12
Ag1 0.0372(3) 0.0522(4) 0.0316(3) -0.0052(3) 0.0129(2) 0.0005(3)
N1 0.038(3) 0.038(4) 0.032(3) -0.005(3) 0.011(3) -0.010(3)
N2 0.028(3) 0.033(3) 0.025(3) -0.003(2) 0.006(2) 0.001(2)
N3 0.026(3) 0.048(4) 0.023(3) 0.001(3) -0.001(2) 0.004(3)
N4 0.024(3) 0.039(3) 0.024(3) 0.002(2) 0.001(2) -0.001(2)
N5 0.039(4) 0.041(4) 0.032(3) 0.001(3) 0.004(3) 0.008(3)
N6 0.029(3) 0.038(3) 0.022(3) 0.002(2) -0.003(2) 0.003(2)
N7 0.026(3) 0.044(4) 0.019(3) -0.004(2) 0.001(2) -0.002(2)
N8 0.026(3) 0.040(3) 0.021(3) -0.003(2) -0.001(2) 0.003(2)
O1 0.033(3) 0.082(4) 0.028(3) 0.001(3) -0.007(2) 0.000(3)
O2 0.023(3) 0.074(4) 0.058(4) -0.002(3) -0.004(2) 0.009(3)
O3 0.030(3) 0.056(4) 0.057(4) 0.003(3) -0.007(3) -0.004(3)
O4 0.038(3) 0.057(3) 0.041(3) 0.004(3) -0.011(2) -0.004(3)
Ag2 0.0493(5) 0.1124(7) 0.0530(5) 0.0063(4) -0.0253(3) -0.0050(4)
C1 0.069(6) 0.062(6) 0.045(5) -0.014(4) 0.013(4) 0.018(5)
C2 0.045(4) 0.038(4) 0.032(4) -0.011(3) -0.011(3) 0.009(3)
C3 0.052(5) 0.033(4) 0.056(5) -0.013(4) -0.007(4) -0.001(4)
C4 0.054(5) 0.040(5) 0.044(5) 0.001(4) -0.003(4) -0.011(4)
C5 0.080(8) 0.067(7) 0.087(8) 0.007(6) 0.023(6) -0.032(6)
C6 0.025(4) 0.071(6) 0.050(5) 0.013(4) 0.007(3) -0.010(4)
C7 0.023(3) 0.035(4) 0.039(4) 0.000(3) 0.003(3) 0.000(3)
C8 0.017(3) 0.060(5) 0.044(4) -0.004(4) -0.004(3) -0.001(3)
C9 0.028(4) 0.045(4) 0.030(4) -0.007(3) -0.004(3) 0.011(3)
C10 0.040(5) 0.081(6) 0.034(4) -0.006(4) -0.007(4) 0.004(4)
C11 0.029(4) 0.033(4) 0.025(3) 0.000(3) -0.004(3) 0.001(3)
C12 0.026(3) 0.034(4) 0.020(3) 0.004(3) 0.005(3) -0.001(3)
C13 0.036(4) 0.036(4) 0.033(4) -0.004(3) -0.012(3) 0.003(3)
C14 0.052(5) 0.034(4) 0.040(4) -0.008(3) -0.009(4) 0.008(4)
C15 0.034(4) 0.039(4) 0.038(4) 0.001(3) 0.002(3) 0.008(3)
C16 0.024(3) 0.037(4) 0.027(4) 0.006(3) 0.002(3) -0.003(3)
C17 0.027(3) 0.035(4) 0.020(3) -0.001(3) 0.002(3) -0.004(3)
C18 0.023(4) 0.045(4) 0.040(4) 0.013(3) -0.003(3) -0.004(3)
C19 0.060(6) 0.074(6) 0.049(5) 0.018(5) 0.033(5) -0.007(5)
C20 0.034(4) 0.047(5) 0.031(4) 0.011(3) -0.005(3) -0.008(3)
C21 0.059(5) 0.041(5) 0.052(5) 0.014(4) -0.010(4) -0.003(4)
C22 0.044(5) 0.042(5) 0.049(5) 0.000(4) -0.003(4) 0.008(4)
C23 0.100(9) 0.051(6) 0.100(9) -0.002(6) 0.022(7) 0.030(6)
C24 0.043(5) 0.070(6) 0.041(5) -0.014(4) 0.006(4) 0.017(4)
C25 0.027(4) 0.039(4) 0.032(4) 0.000(3) 0.004(3) 0.004(3)
C26 0.021(3) 0.045(4) 0.039(4) 0.005(3) 0.002(3) 0.006(3)
C27 0.023(3) 0.043(4) 0.024(3) 0.007(3) -0.002(3) -0.007(3)
C28 0.030(4) 0.075(6) 0.028(4) -0.005(4) -0.007(3) -0.003(4)
C29 0.023(3) 0.038(4) 0.020(3) -0.004(3) -0.002(3) 0.002(3)
C30 0.024(3) 0.032(4) 0.022(3) -0.004(3) -0.001(3) 0.007(3)
C31 0.048(4) 0.034(4) 0.028(4) 0.000(3) -0.011(3) -0.001(3)
C32 0.062(5) 0.040(4) 0.033(4) 0.010(3) -0.007(4) -0.009(4)
C33 0.039(4) 0.038(4) 0.043(4) 0.000(3) 0.000(3) -0.006(3)
C34 0.033(4) 0.033(4) 0.029(4) -0.009(3) 0.005(3) 0.005(3)
O6 0.044(3) 0.059(4) 0.033(3) -0.001(2) 0.002(2) 0.004(3)
O5 0.062(4) 0.087(5) 0.035(3) 0.022(3) 0.004(3) 0.012(3)
C35 0.028(3) 0.034(4) 0.020(3) -0.001(3) 0.002(3) 0.003(3)
C36 0.027(4) 0.036(4) 0.039(4) -0.008(3) 0.000(3) 0.007(3)

loop_
_atom_type_symbol
_atom_type_description
_atom_type_scat_dispersion_real
_atom_type_scat_dispersion_imag
_atom_type_scat_source
C C 0.0033 0.0016 'International Tables Vol C Tables 4.2.6.8 and 6.1.1.4'
H H 0.0000 0.0000 'International Tables Vol C Tables 4.2.6.8 and 6.1.1.4'
N N 0.0061 0.0033 'International Tables Vol C Tables 4.2.6.8 and 6.1.1.4'
O O 0.0106 0.0060 'International Tables Vol C Tables 4.2.6.8 and 6.1.1.4'
Ag Ag -0.8971 1.1015 'International Tables Vol C Tables 4.2.6.8 and 6.1.1.4'

loop_
_geom_angle_atom_site_label_1
_geom_angle_atom_site_label_2
_geom_angle_atom_site_label_3
_geom_angle
_geom_angle_site_symmetry_1
_geom_angle_site_symmetry_3
N3 Ag1 N7 147.6(2) . .
N3 Ag1 N5 113.0(2) . .
N7 Ag1 N5 82.5(2) . .
N3 Ag1 N1 82.0(2) . .
N7 Ag1 N1 108.7(2) . .
N5 Ag1 N1 133.1(2) . .
C4 N1 N2 104.7(6) . .
C4 N1 Ag1 118.9(5) . .
N2 N1 Ag1 115.9(4) . .
C2 N2 N1 111.8(6) . .
C2 N2 C11 128.0(6) . .
N1 N2 C11 119.8(5) . .
C9 N3 N4 105.1(6) . .
C9 N3 Ag1 129.4(5) . .
N4 N3 Ag1 124.0(4) . .
C7 N4 N3 111.5(5) . .
C7 N4 C11 127.8(6) . .
N3 N4 C11 120.5(5) . .
C22 N5 N6 105.8(6) . .
C22 N5 Ag1 126.4(5) . .
N6 N5 Ag1 116.5(4) . .
N5 N6 C20 111.8(6) . .
N5 N6 C29 120.1(5) . .
C20 N6 C29 128.1(6) . .
C27 N7 N8 104.9(5) . .
C27 N7 Ag1 131.6(4) . .
N8 N7 Ag1 122.9(4) . .
C25 N8 N7 113.2(6) . .
C25 N8 C29 127.3(6) . .
N7 N8 C29 119.4(5) . .
C18 O1 Ag2 84.1(4) . 1_656
C18 O2 Ag2 99.0(5) . 1_656
C36 O3 Ag2 86.5(4) . .
C36 O4 Ag2 97.2(4) . .
O2 Ag2 O4 150.4(2) 1_454 .
O2 Ag2 O3 152.8(2) 1_454 .
O4 Ag2 O3 54.30(18) . .
O2 Ag2 O1 53.64(18) 1_454 1_454
O4 Ag2 O1 139.6(2) . 1_454
O3 Ag2 O1 119.47(17) . 1_454
N2 C2 C3 106.5(7) . .
N2 C2 C1 122.8(7) . .
C3 C2 C1 130.6(7) . .
C2 C3 C4 106.2(7) . .
N1 C4 C3 110.8(7) . .
N1 C4 C5 119.4(8) . .
C3 C4 C5 129.8(8) . .
N4 C7 C8 106.5(6) . .
N4 C7 C6 123.8(6) . .
C8 C7 C6 129.6(7) . .
C7 C8 C9 105.9(6) . .
N3 C9 C8 111.0(6) . .
N3 C9 C10 120.7(7) . .
C8 C9 C10 128.2(7) . .
N2 C11 N4 110.0(5) . .
N2 C11 C12 112.3(6) . .
N4 C11 C12 113.1(5) . .
C13 C12 C17 118.5(6) . .
C13 C12 C11 122.8(6) . .
C17 C12 C11 118.7(6) . .
C14 C13 C12 120.1(6) . .
C13 C14 C15 121.0(7) . .
C14 C15 C16 119.7(7) . .
C15 C16 C17 119.8(6) . .
C15 C16 C18 120.0(6) . .
C17 C16 C18 120.2(6) . .
C16 C17 C12 120.8(6) . .
O1 C18 O2 123.3(7) . .
O1 C18 C16 119.3(6) . .
O2 C18 C16 117.5(7) . .
N6 C20 C21 105.7(7) . .
N6 C20 C19 123.7(7) . .
C21 C20 C19 130.6(7) . .
C20 C21 C22 106.5(7) . .
N5 C22 C21 110.2(7) . .
N5 C22 C23 121.2(8) . .
C21 C22 C23 128.5(8) . .
N8 C25 C26 104.6(6) . .
N8 C25 C24 124.5(7) . .
C26 C25 C24 130.8(7) . .
C25 C26 C27 107.7(6) . .
N7 C27 C26 109.5(6) . .
N7 C27 C28 119.6(6) . .
C26 C27 C28 130.8(6) . .
N6 C29 N8 111.2(5) . .
N6 C29 C30 111.0(5) . .
N8 C29 C30 114.2(5) . .
C35 C30 C31 117.7(6) . .
C35 C30 C29 118.2(6) . .
C31 C30 C29 124.0(6) . .
C32 C31 C30 121.1(7) . .
C31 C32 C33 120.8(7) . .
C32 C33 C34 119.5(7) . .
C35 C34 C33 118.5(7) . .
C35 C34 C36 120.6(6) . .
C33 C34 C36 120.9(7) . .
C30 C35 C34 122.2(6) . .
O4 C36 O3 121.9(7) . .
O4 C36 C34 118.6(6) . .
O3 C36 C34 119.5(7) . .

loop_
_geom_bond_atom_site_label_1
_geom_bond_atom_site_label_2
_geom_bond_distance
_geom_bond_site_symmetry_2
Ag1 N3 2.282(6) .
Ag1 N7 2.299(6) .
Ag1 N5 2.380(6) .
Ag1 N1 2.397(6) .
N1 C4 1.321(10) .
N1 N2 1.364(8) .
N2 C2 1.349(9) .
N2 C11 1.451(9) .
N3 C9 1.330(9) .
N3 N4 1.369(8) .
N4 C7 1.350(9) .
N4 C11 1.458(8) .
N5 C22 1.318(10) .
N5 N6 1.349(8) .
N6 C20 1.359(9) .
N6 C29 1.461(9) .
N7 C27 1.323(9) .
N7 N8 1.368(7) .
N8 C25 1.325(9) .
N8 C29 1.463(8) .
O1 C18 1.246(9) .
O1 Ag2 2.586(5) 1_656
O2 C18 1.260(9) .
O2 Ag2 2.258(6) 1_656
O3 C36 1.256(9) .
O3 Ag2 2.509(6) .
O4 C36 1.255(9) .
O4 Ag2 2.280(5) .
Ag2 O2 2.258(6) 1_454
Ag2 O1 2.585(5) 1_454
C1 C2 1.510(11) .
C2 C3 1.352(12) .
C3 C4 1.400(12) .
C4 C5 1.508(12) .
C6 C7 1.487(10) .
C7 C8 1.379(10) .
C8 C9 1.392(11) .
C9 C10 1.491(10) .
C11 C12 1.517(9) .
C12 C13 1.395(10) .
C12 C17 1.403(9) .
C13 C14 1.380(10) .
C14 C15 1.382(10) .
C15 C16 1.384(10) .
C16 C17 1.385(10) .
C16 C18 1.509(9) .
C19 C20 1.489(11) .
C20 C21 1.361(12) .
C21 C22 1.399(12) .
C22 C23 1.502(13) .
C24 C25 1.484(10) .
C25 C26 1.376(10) .
C26 C27 1.386(10) .
C27 C28 1.491(10) .
C29 C30 1.514(9) .
C30 C35 1.384(9) .
C30 C31 1.388(10) .
C31 C32 1.365(11) .
C32 C33 1.383(11) .
C33 C34 1.393(10) .
C34 C35 1.386(10) .
C34 C36 1.503(10) .
